data_7718205
loop_
_publ_author_name
'Saha, Koushik'
'Dutta, Basudeb'
'Das, Pubali'
'Chandra, Angeera'
'Samanta, Arnab'
'Jana, Sudeep Ranjan'
'Naskar, Sudip'
'Saha, Rajat'
'Ray, Partha Pratim'
'Sinha, Chittaranjan'

_publ_section_title
;
 Structure-directing effect of terephthalate in bridging Zn(II)- and
 Cd(II)-based coordination polymers towards application in the detection
 of trace quantities of Pd<sup>2+</sup> in aqueous media and their
 electrical conductivities.
;
_journal_issue 8
_journal_name_full 'Dalton transactions (Cambridge, England : 2003)'
_journal_page_first 3346
_journal_page_last 3361
_journal_paper_doi 10.1039/d4dt03075c
_journal_volume 54
_journal_year 2025
_chemical_formula_moiety 'C65 H46 Cd N6 O5'
_chemical_formula_sum 'C65 H46 Cd N6 O5'
_chemical_formula_weight 1103.48
_space_group_crystal_system monoclinic
_space_group_IT_number 15
_space_group_name_Hall '-C 2yc'
_space_group_name_H-M_alt 'C 1 2/c 1'
_atom_sites_solution_hydrogens geom
_audit_creation_method SHELXL-2018/3
_audit_update_record
;
2024-10-03 deposited with the CCDC.	2025-01-02 downloaded from the CCDC.
;
_cell_angle_alpha 90
_cell_angle_beta 113.276(4)
_cell_angle_gamma 90
_cell_formula_units_Z 8
_cell_length_a 41.680(7)
_cell_length_b 12.2062(18)
_cell_length_c 21.552(3)
_cell_measurement_reflns_used 29565
_cell_measurement_temperature 273(2)
_cell_measurement_theta_max 20.658
_cell_measurement_theta_min 1.751
_cell_volume 10072(3)
_computing_cell_refinement 'SAINT (Bruker, 2008)'
_computing_data_collection 'APEX2 (Bruker, 2008)'
_computing_data_reduction 'SAINT (Bruker, 2008)'
_computing_molecular_graphics 'PLATON (Spek, 2009) and ORTEP (Farrugia, 1997)'
_computing_publication_material 'SHELXL-2018/3 (Sheldrick, 2015)'
_computing_structure_refinement 'SHELXL-2018/3 (Sheldrick, 2018)'
_computing_structure_solution 'SHELXT 2014/5 (Sheldrick, 2014)'
_diffrn_ambient_temperature 273(2)
_diffrn_measured_fraction_theta_full 0.978
_diffrn_measured_fraction_theta_max 0.978
_diffrn_measurement_device_type 'Bruker APEX-II CCD'
_diffrn_measurement_method '\w scan'
_diffrn_radiation_type MoK\a
_diffrn_radiation_wavelength 0.71073
_diffrn_reflns_av_R_equivalents 0.0608
_diffrn_reflns_av_unetI/netI 0.0409
_diffrn_reflns_Laue_measured_fraction_full 0.978
_diffrn_reflns_Laue_measured_fraction_max 0.978
_diffrn_reflns_limit_h_max 41
_diffrn_reflns_limit_h_min -41
_diffrn_reflns_limit_k_max 12
_diffrn_reflns_limit_k_min -12
_diffrn_reflns_limit_l_max 21
_diffrn_reflns_limit_l_min -20
_diffrn_reflns_number 29565
_diffrn_reflns_point_group_measured_fraction_full 0.978
_diffrn_reflns_point_group_measured_fraction_max 0.978
_diffrn_reflns_theta_full 20.658
_diffrn_reflns_theta_max 20.658
_diffrn_reflns_theta_min 1.751
_exptl_absorpt_coefficient_mu 0.495
_exptl_absorpt_correction_type multi-scan
_exptl_absorpt_process_details '(SADABS; Bruker, 2008)'
_exptl_crystal_colour Colorless
_exptl_crystal_density_diffrn 1.455
_exptl_crystal_description Needle
_exptl_crystal_F_000 4528
_exptl_crystal_size_max 0.16
_exptl_crystal_size_mid 0.12
_exptl_crystal_size_min 0.08
_exptl_transmission_factor_max 0.961
_exptl_transmission_factor_min 0.931
_refine_diff_density_max 1.397
_refine_diff_density_min -0.656
_refine_diff_density_rms 0.161
_refine_ls_extinction_method none
_refine_ls_goodness_of_fit_ref 1.046
_refine_ls_hydrogen_treatment constr
_refine_ls_matrix_type full
_refine_ls_number_parameters 696
_refine_ls_number_reflns 5056
_refine_ls_number_restraints 90
_refine_ls_restrained_S_all 1.042
_refine_ls_R_factor_all 0.1123
_refine_ls_R_factor_gt 0.0998
_refine_ls_shift/su_max 0.000
_refine_ls_shift/su_mean 0.000
_refine_ls_structure_factor_coef Fsqd
_refine_ls_weighting_details 'w=1/[\s^2^(Fo^2^)+(0.1096P)^2^+412.0388P] where P=(Fo^2^+2Fc^2^)/3'
_refine_ls_weighting_scheme calc
_refine_ls_wR_factor_gt 0.2461
_refine_ls_wR_factor_ref 0.2566
_reflns_Friedel_coverage 0.000
_reflns_number_gt 4114
_reflns_number_total 5056
_reflns_threshold_expression 'I > 2\s(I)'
_cod_data_source_file d4dt03075c2.cif
_cod_data_source_block shelx
_cod_original_sg_symbol_H-M 'C 2/c'
_cod_database_code 7718205
_shelx_shelxl_version_number 2018/3
_shelx_space_group_comment
;
The symmetry employed for this shelxl refinement is uniquely defined
by the following loop, which should always be used as a source of
symmetry information in preference to the above space-group names.
They are only intended as comments.
;

loop_
_space_group_symop_operation_xyz
'x, y, z'
'-x, y, -z+1/2'
'x+1/2, y+1/2, z'
'-x+1/2, y+1/2, -z+1/2'
'-x, -y, -z'
'x, -y, z-1/2'
'-x+1/2, -y+1/2, -z'
'x+1/2, -y+1/2, z-1/2'

loop_
_atom_site_label
_atom_site_type_symbol
_atom_site_fract_x
_atom_site_fract_y
_atom_site_fract_z
_atom_site_U_iso_or_equiv
_atom_site_adp_type
_atom_site_occupancy
_atom_site_site_symmetry_order
_atom_site_calc_flag
_atom_site_refinement_flags_posn
_atom_site_refinement_flags_adp
_atom_site_refinement_flags_occupancy
_atom_site_disorder_assembly
_atom_site_disorder_group
Cd1 Cd 0.500000 0.63305(9) 0.750000 0.0222(4) Uani 1 2 d S T P . .
Cd2 Cd 0.500000 0.13241(9) 0.750000 0.0216(4) Uani 1 2 d S T P . .
C1 C 0.5065(3) 0.0605(11) 0.8747(6) 0.030(3) Uani 1 1 d . . . . .
C2 C 0.5031(3) 0.0287(9) 0.9398(6) 0.025(3) Uani 1 1 d . U . . .
C3 C 0.4985(2) 0.1163(8) 0.9834(5) 0.013(2) Uani 1 1 d . U . . .
H3 H 0.498726 0.190428 0.973503 0.016 Uiso 1 1 calc R U . . .
C4 C 0.5062(4) -0.0795(10) 0.9609(7) 0.042(4) Uani 1 1 d . . . . .
H4 H 0.511974 -0.131056 0.935148 0.051 Uiso 1 1 calc R U . . .
C5 C 0.5045(3) 0.5640(11) 0.6338(6) 0.027(3) Uani 1 1 d . . . . .
C6 C 0.5023(3) 0.5286(9) 0.5647(5) 0.023(3) Uani 1 1 d . U . . .
C7 C 0.5003(3) 0.6163(8) 0.5144(5) 0.018(3) Uani 1 1 d . U . . .
H7 H 0.500716 0.690491 0.524447 0.021 Uiso 1 1 calc R U . . .
C8 C 0.4977(3) 0.5792(10) 0.4530(6) 0.040(3) Uani 1 1 d . U . . .
H8 H 0.495752 0.631484 0.420306 0.048 Uiso 1 1 calc R U . . .
C9 C 0.4256(3) 0.0365(12) 0.7431(7) 0.044(4) Uani 1 1 d . . . . .
H9 H 0.440543 -0.018623 0.768192 0.053 Uiso 1 1 calc R U . . .
C10 C 0.3912(4) 0.0273(12) 0.7284(8) 0.058(4) Uani 1 1 d . . . . .
H10 H 0.383034 -0.035092 0.742251 0.070 Uiso 1 1 calc R U . . .
C11 C 0.3677(4) 0.1070(12) 0.6935(8) 0.050(4) Uani 1 1 d . . . . .
C12 C 0.3819(3) 0.1949(11) 0.6711(7) 0.048(4) Uani 1 1 d . . . . .
H12 H 0.367587 0.250564 0.645223 0.058 Uiso 1 1 calc R U . . .
C13 C 0.4172(4) 0.1973(11) 0.6881(7) 0.044(4) Uani 1 1 d . . . . .
H13 H 0.426343 0.257021 0.673819 0.053 Uiso 1 1 calc R U . . .
C14 C 0.3308(4) 0.0934(14) 0.6774(9) 0.065(5) Uani 1 1 d . . . . .
H14 H 0.323591 0.033373 0.695221 0.078 Uiso 1 1 calc R U . . .
C15 C 0.2724(4) 0.1412(12) 0.6264(9) 0.056(4) Uani 1 1 d . . . . .
C16 C 0.2579(4) 0.0536(14) 0.6482(8) 0.065(5) Uani 1 1 d . . . . .
H16 H 0.272981 0.001283 0.675870 0.078 Uiso 1 1 calc R U . . .
C17 C 0.2231(4) 0.0400(12) 0.6315(8) 0.060(4) Uani 1 1 d . . . . .
H17 H 0.214959 -0.017516 0.649524 0.072 Uiso 1 1 calc R U . . .
C18 C 0.1998(4) 0.1148(14) 0.5865(9) 0.067(5) Uani 1 1 d . . . . .
C19 C 0.1613(4) 0.1223(12) 0.5583(8) 0.061(5) Uani 1 1 d . U . . .
C20 C 0.1365(5) 0.0522(15) 0.5668(9) 0.074(5) Uani 1 1 d . U . . .
H20 H 0.143699 -0.010764 0.592972 0.089 Uiso 1 1 calc R U . . .
C21 C 0.1011(5) 0.0781(15) 0.5356(9) 0.076(5) Uani 1 1 d . U . . .
H21 H 0.084732 0.032716 0.542095 0.091 Uiso 1 1 calc R U . . .
C22 C 0.0895(5) 0.1719(15) 0.4945(8) 0.070(5) Uani 1 1 d . . . . .
H22 H 0.065816 0.185809 0.471325 0.084 Uiso 1 1 calc R U . . .
C23 C 0.1142(5) 0.2427(14) 0.4892(7) 0.065(5) Uani 1 1 d . . . . .
H23 H 0.107279 0.308021 0.465430 0.079 Uiso 1 1 calc R U . . .
C24 C 0.1507(4) 0.2150(13) 0.5208(7) 0.064(5) Uani 1 1 d . . . . .
C25 C 0.1826(4) 0.2746(12) 0.5179(8) 0.059(4) Uani 1 1 d . . . . .
H25A H 0.184015 0.349342 0.534045 0.071 Uiso 1 1 calc R U . . .
H25B H 0.181882 0.275077 0.472411 0.071 Uiso 1 1 calc R U . . .
C26 C 0.2131(5) 0.2048(12) 0.5656(7) 0.060(5) Uani 1 1 d . . . . .
C27 C 0.2493(4) 0.2171(13) 0.5845(8) 0.058(4) Uani 1 1 d . . . . .
H27 H 0.257725 0.276718 0.568709 0.070 Uiso 1 1 calc R U . . .
C28 C 0.4248(3) 0.5369(12) 0.6489(6) 0.042(4) Uani 1 1 d . . . . .
H28 H 0.439667 0.483980 0.643858 0.050 Uiso 1 1 calc R U . . .
C29 C 0.3891(4) 0.5243(13) 0.6148(8) 0.060(4) Uani 1 1 d . . . . .
H29 H 0.380155 0.462956 0.587857 0.073 Uiso 1 1 calc R U . . .
C30 C 0.3671(4) 0.6018(13) 0.6207(8) 0.054(4) Uani 1 1 d . . . . .
C31 C 0.3805(3) 0.6912(12) 0.6602(7) 0.050(4) Uani 1 1 d . . . . .
H31 H 0.366032 0.745900 0.664818 0.060 Uiso 1 1 calc R U . . .
C32 C 0.4167(4) 0.6974(11) 0.6935(7) 0.047(4) Uani 1 1 d . . . . .
H32 H 0.426161 0.758126 0.720671 0.056 Uiso 1 1 calc R U . . .
C33 C 0.3284(5) 0.5870(15) 0.5864(10) 0.082(6) Uani 1 1 d . . . . .
H33 H 0.319660 0.529305 0.556295 0.098 Uiso 1 1 calc R U . . .
C34 C 0.2706(4) 0.6377(13) 0.5677(8) 0.062(5) Uani 1 1 d . . . . .
C35 C 0.2551(4) 0.5481(13) 0.5251(9) 0.072(5) Uani 1 1 d . . . . .
H35 H 0.268911 0.494991 0.516865 0.086 Uiso 1 1 calc R U . . .
C36 C 0.2189(4) 0.5400(13) 0.4955(8) 0.059(4) Uani 1 1 d . . . . .
H36 H 0.208674 0.483786 0.464884 0.071 Uiso 1 1 calc R U . . .
C37 C 0.1972(4) 0.6150(12) 0.5108(8) 0.056(4) Uani 1 1 d . . . . .
C38 C 0.1591(4) 0.6268(11) 0.4894(7) 0.053(4) Uani 1 1 d . . . . .
C39 C 0.1313(4) 0.5627(14) 0.4468(9) 0.071(5) Uani 1 1 d . . . . .
H39 H 0.135816 0.499567 0.427556 0.085 Uiso 1 1 calc R U . . .
C40 C 0.0982(5) 0.5913(17) 0.4335(9) 0.081(6) Uani 1 1 d . . . . .
H40 H 0.080194 0.545874 0.406302 0.098 Uiso 1 1 calc R U . . .
C41 C 0.0898(5) 0.6879(17) 0.4593(10) 0.081(6) Uani 1 1 d . . . . .
H41 H 0.066815 0.710110 0.448097 0.097 Uiso 1 1 calc R U . . .
C42 C 0.1189(5) 0.7496(16) 0.5041(10) 0.079(5) Uani 1 1 d . U . . .
H42 H 0.114658 0.811283 0.525039 0.094 Uiso 1 1 calc R U . . .
C43 C 0.1526(5) 0.7212(15) 0.5171(9) 0.070(5) Uani 1 1 d . U . . .
C44 C 0.1861(4) 0.7743(14) 0.5614(9) 0.071(5) Uani 1 1 d . . . . .
H44A H 0.188375 0.777653 0.607864 0.085 Uiso 1 1 calc R U . . .
H44B H 0.187931 0.847796 0.545876 0.085 Uiso 1 1 calc R U . . .
C45 C 0.2135(4) 0.6985(13) 0.5540(9) 0.061(5) Uani 1 1 d . . . . .
C46 C 0.2503(4) 0.7107(15) 0.5828(10) 0.080(6) Uani 1 1 d . . . . .
H46 H 0.260475 0.768620 0.611920 0.096 Uiso 1 1 calc R U . . .
C47 C 0.4002(6) 0.257(2) 0.8492(12) 0.106(7) Uani 1 1 d . U . . .
H47 H 0.408388 0.198297 0.879090 0.127 Uiso 1 1 calc R U . . .
C48 C 0.3648(5) 0.2708(17) 0.8168(10) 0.083(6) Uani 1 1 d . U . . .
H48 H 0.349319 0.218606 0.820350 0.100 Uiso 1 1 calc R U . . .
C49 C 0.3524(6) 0.3660(18) 0.7780(12) 0.098(7) Uani 1 1 d . U . . .
C50 C 0.3755(6) 0.4318(17) 0.7656(12) 0.098(7) Uani 1 1 d . . . . .
H50 H 0.367842 0.488371 0.734253 0.118 Uiso 1 1 calc R U . . .
C51 C 0.4103(6) 0.4126(19) 0.8004(13) 0.110(8) Uani 1 1 d . . . . .
H51 H 0.426175 0.463575 0.797222 0.132 Uiso 1 1 calc R U . . .
C52 C 0.3144(6) 0.3849(15) 0.7439(14) 0.104(8) Uani 1 1 d . . . . .
H52 H 0.305942 0.436699 0.709624 0.124 Uiso 1 1 calc R U . . .
C53 C 0.2575(4) 0.3575(17) 0.7304(10) 0.075(6) Uani 1 1 d . . . . .
C54 C 0.2436(5) 0.4503(13) 0.6902(8) 0.062(4) Uani 1 1 d . . . . .
H54 H 0.257785 0.497847 0.678611 0.074 Uiso 1 1 calc R U . . .
C55 C 0.2083(6) 0.4681(14) 0.6687(9) 0.077(5) Uani 1 1 d . . . . .
H55 H 0.198766 0.533681 0.647454 0.093 Uiso 1 1 calc R U . . .
C56 C 0.1870(5) 0.3901(12) 0.6782(8) 0.058(4) Uani 1 1 d . . . . .
C57 C 0.1496(5) 0.3871(14) 0.6567(10) 0.069(5) Uani 1 1 d . . . . .
C58 C 0.1241(6) 0.4529(14) 0.6144(9) 0.076(5) Uani 1 1 d . . . . .
H58 H 0.129206 0.513673 0.593928 0.091 Uiso 1 1 calc R U . . .
C59 C 0.0892(5) 0.4246(16) 0.6029(10) 0.080(5) Uani 1 1 d . . . . .
H59 H 0.071291 0.471554 0.577250 0.096 Uiso 1 1 calc R U . . .
C60 C 0.0810(5) 0.3318(14) 0.6277(10) 0.077(5) Uani 1 1 d . . . . .
H60 H 0.057657 0.313795 0.616539 0.092 Uiso 1 1 calc R U . . .
C61 C 0.1072(5) 0.2634(13) 0.6699(8) 0.062(4) Uani 1 1 d . . . . .
H61 H 0.101681 0.201060 0.688604 0.075 Uiso 1 1 calc R U . . .
C62 C 0.1420(5) 0.2902(13) 0.6838(9) 0.065(5) Uani 1 1 d . . . . .
C63 C 0.1744(4) 0.2272(13) 0.7247(10) 0.071(5) Uani 1 1 d . . . . .
H63A H 0.177216 0.220109 0.771458 0.085 Uiso 1 1 calc R U . . .
H63B H 0.174367 0.154942 0.705958 0.085 Uiso 1 1 calc R U . . .
C64 C 0.2016(5) 0.2986(14) 0.7181(10) 0.072(5) Uani 1 1 d . . . . .
C65 C 0.2372(4) 0.2832(14) 0.7438(8) 0.063(4) Uani 1 1 d . . . . .
H65 H 0.247126 0.222132 0.770140 0.075 Uiso 1 1 calc R U . . .
N1 N 0.4390(3) 0.1208(8) 0.7233(5) 0.034(3) Uani 1 1 d . . . . .
N2 N 0.3082(3) 0.1585(11) 0.6408(7) 0.061(4) Uani 1 1 d . . . . .
N3 N 0.4386(3) 0.6222(8) 0.6886(5) 0.036(3) Uani 1 1 d . . . . .
N4 N 0.3073(3) 0.6510(10) 0.5973(7) 0.061(4) Uani 1 1 d . . . . .
N5 N 0.4231(5) 0.3216(18) 0.8399(11) 0.115(6) Uani 1 1 d . . . . .
N6 N 0.2938(4) 0.3332(14) 0.7604(8) 0.086(5) Uani 1 1 d . . . . .
O1 O 0.5087(2) 0.1606(8) 0.8647(4) 0.046(2) Uani 1 1 d . . . . .
O2 O 0.5058(2) -0.0111(7) 0.8337(4) 0.034(2) Uani 1 1 d . . . . .
O3 O 0.5034(2) 0.4930(6) 0.6741(4) 0.032(2) Uani 1 1 d . . . . .
O4 O 0.5069(3) 0.6640(7) 0.6462(4) 0.043(2) Uani 1 1 d . . . . .
O1W O 0.500000 0.3189(10) 0.750000 0.056(4) Uani 1 2 d S TU P . .
O2W O 0.500000 0.8180(10) 0.750000 0.060(4) Uani 1 2 d S TU P . .

loop_
_atom_site_aniso_label
_atom_site_aniso_U_11
_atom_site_aniso_U_22
_atom_site_aniso_U_33
_atom_site_aniso_U_23
_atom_site_aniso_U_13
_atom_site_aniso_U_12
Cd1 0.0327(8) 0.0209(8) 0.0132(7) 0.000 0.0092(6) 0.000
Cd2 0.0305(8) 0.0213(8) 0.0145(7) 0.000 0.0104(6) 0.000
C1 0.029(7) 0.021(8) 0.031(8) 0.016(7) 0.002(6) 0.006(6)
C2 0.032(6) 0.024(6) 0.022(6) 0.015(5) 0.014(5) 0.005(5)
C3 0.014(3) 0.013(3) 0.013(3) 0.0009(10) 0.0059(14) 0.0003(10)
C4 0.072(10) 0.022(7) 0.048(9) -0.006(7) 0.039(8) 0.010(7)
C5 0.039(8) 0.023(8) 0.026(8) -0.008(7) 0.019(6) 0.008(6)
C6 0.027(6) 0.021(6) 0.014(6) 0.001(5) 0.001(4) 0.010(5)
C7 0.018(3) 0.018(3) 0.017(3) -0.0008(10) 0.0073(14) 0.0002(10)
C8 0.062(7) 0.030(6) 0.031(7) 0.013(5) 0.023(6) -0.001(6)
C9 0.039(10) 0.046(9) 0.042(9) 0.016(7) 0.010(7) 0.010(7)
C10 0.039(10) 0.057(10) 0.085(12) 0.028(9) 0.032(9) -0.002(8)
C11 0.035(9) 0.052(10) 0.057(10) 0.005(8) 0.013(8) -0.004(8)
C12 0.026(9) 0.044(9) 0.057(10) 0.004(7) -0.002(7) 0.001(7)
C13 0.048(10) 0.041(9) 0.052(9) 0.016(8) 0.029(8) 0.003(7)
C14 0.038(10) 0.059(11) 0.093(14) 0.015(10) 0.021(9) -0.009(9)
C15 0.045(10) 0.041(9) 0.077(12) 0.010(8) 0.019(9) -0.004(8)
C16 0.023(9) 0.076(12) 0.073(12) 0.008(9) -0.007(8) -0.002(8)
C17 0.076(13) 0.036(9) 0.057(11) -0.003(8) 0.013(9) 0.001(8)
C18 0.045(10) 0.064(12) 0.071(12) -0.027(10) 0.001(9) 0.002(9)
C19 0.066(8) 0.052(8) 0.058(8) -0.006(7) 0.015(7) -0.004(7)
C20 0.081(9) 0.073(9) 0.066(9) -0.003(7) 0.026(7) 0.010(7)
C21 0.088(9) 0.069(9) 0.074(9) -0.007(7) 0.038(7) -0.006(7)
C22 0.092(13) 0.070(12) 0.051(11) -0.015(10) 0.032(10) 0.001(11)
C23 0.081(13) 0.057(11) 0.032(9) 0.006(8) -0.005(9) 0.018(10)
C24 0.080(13) 0.057(11) 0.034(9) 0.008(8) 0.003(9) 0.013(9)
C25 0.056(10) 0.045(10) 0.066(11) -0.003(8) 0.012(8) -0.015(8)
C26 0.085(14) 0.041(10) 0.036(9) -0.006(7) 0.004(9) -0.006(9)
C27 0.045(10) 0.056(11) 0.060(11) -0.001(8) 0.006(8) -0.016(8)
C28 0.026(8) 0.055(10) 0.030(8) 0.008(7) -0.004(6) 0.016(7)
C29 0.052(11) 0.045(10) 0.076(12) -0.002(8) 0.018(9) 0.002(8)
C30 0.031(9) 0.055(10) 0.051(10) -0.011(8) -0.010(7) -0.013(8)
C31 0.032(9) 0.049(10) 0.057(10) -0.005(8) 0.004(7) 0.006(7)
C32 0.052(10) 0.030(8) 0.047(9) -0.017(7) 0.007(8) 0.005(7)
C33 0.062(12) 0.065(12) 0.105(16) -0.010(11) 0.020(11) 0.001(10)
C34 0.047(11) 0.061(11) 0.059(11) 0.008(9) 0.002(9) -0.014(9)
C35 0.039(10) 0.055(11) 0.088(13) -0.008(10) -0.009(9) -0.004(8)
C36 0.050(10) 0.066(11) 0.052(10) -0.013(8) 0.010(8) -0.013(8)
C37 0.061(11) 0.045(10) 0.060(11) 0.001(8) 0.021(9) 0.003(8)
C38 0.067(12) 0.041(10) 0.032(9) 0.009(7) -0.002(8) -0.010(8)
C39 0.056(12) 0.059(11) 0.087(14) -0.011(10) 0.016(10) -0.012(9)
C40 0.069(14) 0.094(15) 0.068(13) -0.002(11) 0.013(11) -0.037(12)
C41 0.083(14) 0.096(15) 0.074(13) 0.034(12) 0.042(11) 0.022(12)
C42 0.090(9) 0.077(9) 0.075(9) -0.002(7) 0.039(7) -0.012(8)
C43 0.069(9) 0.068(9) 0.069(9) 0.009(7) 0.024(7) -0.002(7)
C44 0.078(12) 0.072(12) 0.059(11) -0.011(9) 0.023(9) -0.016(10)
C45 0.035(9) 0.059(11) 0.080(12) -0.026(9) 0.013(8) 0.002(8)
C46 0.053(12) 0.069(12) 0.114(16) -0.005(11) 0.030(11) 0.023(10)
C47 0.105(10) 0.111(11) 0.105(11) 0.003(8) 0.045(8) 0.005(9)
C48 0.090(9) 0.081(9) 0.089(9) 0.005(8) 0.046(8) -0.009(8)
C49 0.088(16) 0.109(18) 0.125(19) -0.021(14) 0.074(15) -0.008(13)
C50 0.092(16) 0.086(15) 0.14(2) -0.005(14) 0.076(16) -0.035(13)
C51 0.091(18) 0.100(18) 0.15(2) 0.020(17) 0.058(16) -0.041(14)
C52 0.112(19) 0.062(13) 0.18(3) 0.000(13) 0.106(19) 0.002(12)
C53 0.037(10) 0.113(17) 0.081(14) -0.001(12) 0.031(10) 0.019(11)
C54 0.072(13) 0.060(11) 0.064(12) 0.009(9) 0.037(10) 0.001(9)
C55 0.120(18) 0.046(11) 0.083(14) 0.005(9) 0.059(13) 0.015(11)
C56 0.085(13) 0.036(10) 0.055(11) 0.013(8) 0.030(9) 0.000(9)
C57 0.085(15) 0.064(13) 0.085(14) -0.023(11) 0.063(12) -0.011(11)
C58 0.116(17) 0.049(11) 0.073(13) 0.007(10) 0.049(12) 0.027(12)
C59 0.079(14) 0.078(15) 0.082(14) -0.019(11) 0.032(11) 0.012(11)
C60 0.106(16) 0.042(11) 0.089(14) -0.002(10) 0.045(13) -0.006(11)
C61 0.086(13) 0.053(11) 0.051(10) -0.015(9) 0.031(10) -0.004(10)
C62 0.069(12) 0.051(11) 0.088(13) -0.013(9) 0.044(10) 0.005(9)
C63 0.068(11) 0.051(10) 0.101(15) 0.012(10) 0.042(11) 0.011(9)
C64 0.088(15) 0.060(12) 0.091(14) -0.018(11) 0.060(12) -0.006(10)
C65 0.052(11) 0.068(12) 0.073(12) -0.004(9) 0.030(9) -0.004(9)
N1 0.030(6) 0.040(7) 0.031(7) 0.009(5) 0.010(5) 0.002(6)
N2 0.034(8) 0.058(8) 0.088(10) -0.003(8) 0.020(7) -0.008(7)
N3 0.038(7) 0.039(7) 0.031(7) -0.003(5) 0.014(5) -0.003(6)
N4 0.037(8) 0.053(8) 0.087(11) -0.004(7) 0.017(7) 0.000(7)
N5 0.113(15) 0.111(16) 0.121(17) -0.011(13) 0.045(13) -0.021(13)
N6 0.076(11) 0.111(13) 0.096(12) 0.033(10) 0.060(10) 0.007(10)
O1 0.072(7) 0.039(7) 0.028(5) 0.008(4) 0.022(5) -0.001(5)
O2 0.063(6) 0.031(5) 0.017(4) -0.005(4) 0.024(4) 0.004(4)
O3 0.054(6) 0.025(5) 0.015(4) 0.008(4) 0.010(4) 0.002(4)
O4 0.089(7) 0.026(6) 0.026(5) -0.004(4) 0.036(5) 0.004(5)
O1W 0.111(11) 0.027(7) 0.037(8) 0.000 0.037(7) 0.000
O2W 0.124(11) 0.026(7) 0.039(8) 0.000 0.044(8) 0.000

loop_
_atom_type_symbol
_atom_type_description
_atom_type_scat_dispersion_real
_atom_type_scat_dispersion_imag
_atom_type_scat_source
C C 0.0033 0.0016 'International Tables Vol C Tables 4.2.6.8 and 6.1.1.4'
H H 0.0000 0.0000 'International Tables Vol C Tables 4.2.6.8 and 6.1.1.4'
N N 0.0061 0.0033 'International Tables Vol C Tables 4.2.6.8 and 6.1.1.4'
O O 0.0106 0.0060 'International Tables Vol C Tables 4.2.6.8 and 6.1.1.4'
Cd Cd -0.8075 1.2024 'International Tables Vol C Tables 4.2.6.8 and 6.1.1.4'

loop_
_geom_angle_atom_site_label_1
_geom_angle_atom_site_label_2
_geom_angle_atom_site_label_3
_geom_angle
_geom_angle_site_symmetry_1
_geom_angle_site_symmetry_3
_geom_angle_publ_flag
O2W Cd1 N3 93.2(3) . 2_656 ?
O2W Cd1 N3 93.2(3) . . ?
N3 Cd1 N3 173.6(5) 2_656 . ?
O2W Cd1 O4 80.9(2) . . ?
N3 Cd1 O4 91.6(3) 2_656 . ?
N3 Cd1 O4 89.4(3) . . ?
O2W Cd1 O4 80.9(2) . 2_656 ?
N3 Cd1 O4 89.4(3) 2_656 2_656 ?
N3 Cd1 O4 91.6(3) . 2_656 ?
O4 Cd1 O4 161.8(4) . 2_656 ?
O2W Cd1 O3 135.19(19) . . ?
N3 Cd1 O3 89.9(3) 2_656 . ?
N3 Cd1 O3 85.6(3) . . ?
O4 Cd1 O3 54.3(3) . . ?
O4 Cd1 O3 143.8(3) 2_656 . ?
O2W Cd1 O3 135.19(19) . 2_656 ?
N3 Cd1 O3 85.6(3) 2_656 2_656 ?
N3 Cd1 O3 89.9(3) . 2_656 ?
O4 Cd1 O3 143.8(3) . 2_656 ?
O4 Cd1 O3 54.3(3) 2_656 2_656 ?
O3 Cd1 O3 89.6(4) . 2_656 ?
O2W Cd1 C5 108.1(3) . . ?
N3 Cd1 C5 92.5(3) 2_656 . ?
N3 Cd1 C5 85.5(4) . . ?
O4 Cd1 C5 27.3(3) . . ?
O4 Cd1 C5 170.7(4) 2_656 . ?
O3 Cd1 C5 27.1(3) . . ?
O3 Cd1 C5 116.7(4) 2_656 . ?
O2W Cd1 C5 108.1(3) . 2_656 ?
N3 Cd1 C5 85.5(4) 2_656 2_656 ?
N3 Cd1 C5 92.5(4) . 2_656 ?
O4 Cd1 C5 170.7(4) . 2_656 ?
O4 Cd1 C5 27.3(3) 2_656 2_656 ?
O3 Cd1 C5 116.7(4) . 2_656 ?
O3 Cd1 C5 27.1(3) 2_656 2_656 ?
C5 Cd1 C5 143.9(6) . 2_656 ?
O1W Cd2 O1 81.7(2) . 2_656 ?
O1W Cd2 O1 81.7(2) . . ?
O1 Cd2 O1 163.4(5) 2_656 . ?
O1W Cd2 N1 93.4(3) . 2_656 ?
O1 Cd2 N1 88.2(3) 2_656 2_656 ?
O1 Cd2 N1 92.8(3) . 2_656 ?
O1W Cd2 N1 93.4(3) . . ?
O1 Cd2 N1 92.8(3) 2_656 . ?
O1 Cd2 N1 88.2(3) . . ?
N1 Cd2 N1 173.2(5) 2_656 . ?
O1W Cd2 O2 135.48(19) . . ?
O1 Cd2 O2 142.8(3) 2_656 . ?
O1 Cd2 O2 53.8(3) . . ?
N1 Cd2 O2 89.7(3) 2_656 . ?
N1 Cd2 O2 85.4(3) . . ?
O1W Cd2 O2 135.48(19) . 2_656 ?
O1 Cd2 O2 53.8(3) 2_656 2_656 ?
O1 Cd2 O2 142.8(3) . 2_656 ?
N1 Cd2 O2 85.4(3) 2_656 2_656 ?
N1 Cd2 O2 89.7(3) . 2_656 ?
O2 Cd2 O2 89.0(4) . 2_656 ?
O1W Cd2 C1 108.7(3) . . ?
O1 Cd2 C1 169.3(4) 2_656 . ?
O1 Cd2 C1 27.1(3) . . ?
N1 Cd2 C1 93.6(3) 2_656 . ?
N1 Cd2 C1 84.2(3) . . ?
O2 Cd2 C1 26.8(3) . . ?
O2 Cd2 C1 115.8(4) 2_656 . ?
O1W Cd2 C1 108.7(3) . 2_656 ?
O1 Cd2 C1 27.1(3) 2_656 2_656 ?
O1 Cd2 C1 169.3(4) . 2_656 ?
N1 Cd2 C1 84.2(3) 2_656 2_656 ?
N1 Cd2 C1 93.6(3) . 2_656 ?
O2 Cd2 C1 115.8(4) . 2_656 ?
O2 Cd2 C1 26.8(3) 2_656 2_656 ?
C1 Cd2 C1 142.6(6) . 2_656 ?
O2 C1 O1 123.4(11) . . ?
O2 C1 C2 119.8(11) . . ?
O1 C1 C2 116.7(12) . . ?
O2 C1 Cd2 63.8(6) . . ?
O1 C1 Cd2 60.2(6) . . ?
C2 C1 Cd2 169.3(8) . . ?
C4 C2 C3 119.9(10) . . ?
C4 C2 C1 121.1(11) . . ?
C3 C2 C1 118.9(10) . . ?
C4 C3 C2 114.7(9) 5_657 . ?
C4 C3 H3 122.6 5_657 . ?
C2 C3 H3 122.6 . . ?
C3 C4 C2 125.0(11) 5_657 . ?
C3 C4 H4 117.5 5_657 . ?
C2 C4 H4 117.5 . . ?
O3 C5 O4 123.8(10) . . ?
O3 C5 C6 118.9(11) . . ?
O4 C5 C6 117.2(11) . . ?
O3 C5 Cd1 62.4(6) . . ?
O4 C5 Cd1 61.8(6) . . ?
C6 C5 Cd1 173.0(8) . . ?
C8 C6 C7 119.4(10) 5_666 . ?
C8 C6 C5 122.6(10) 5_666 . ?
C7 C6 C5 118.0(10) . . ?
C8 C7 C6 115.1(10) . . ?
C8 C7 H7 122.4 . . ?
C6 C7 H7 122.4 . . ?
C7 C8 C6 125.5(11) . 5_666 ?
C7 C8 H8 117.3 . . ?
C6 C8 H8 117.3 5_666 . ?
N1 C9 C10 122.3(12) . . ?
N1 C9 H9 118.8 . . ?
C10 C9 H9 118.8 . . ?
C9 C10 C11 122.3(13) . . ?
C9 C10 H10 118.9 . . ?
C11 C10 H10 118.9 . . ?
C10 C11 C12 115.0(12) . . ?
C10 C11 C14 120.7(14) . . ?
C12 C11 C14 124.0(14) . . ?
C13 C12 C11 118.7(13) . . ?
C13 C12 H12 120.6 . . ?
C11 C12 H12 120.6 . . ?
N1 C13 C12 124.3(12) . . ?
N1 C13 H13 117.9 . . ?
C12 C13 H13 117.9 . . ?
N2 C14 C11 122.9(15) . . ?
N2 C14 H14 118.5 . . ?
C11 C14 H14 118.5 . . ?
C27 C15 C16 116.7(13) . . ?
C27 C15 N2 116.4(13) . . ?
C16 C15 N2 126.9(14) . . ?
C17 C16 C15 124.3(15) . . ?
C17 C16 H16 117.9 . . ?
C15 C16 H16 117.9 . . ?
C16 C17 C18 118.5(16) . . ?
C16 C17 H17 120.7 . . ?
C18 C17 H17 120.7 . . ?
C26 C18 C17 119.0(15) . . ?
C26 C18 C19 109.1(15) . . ?
C17 C18 C19 131.8(18) . . ?
C24 C19 C20 120.1(16) . . ?
C24 C19 C18 109.9(16) . . ?
C20 C19 C18 130.0(16) . . ?
C21 C20 C19 119.4(17) . . ?
C21 C20 H20 120.3 . . ?
C19 C20 H20 120.3 . . ?
C20 C21 C22 121.3(18) . . ?
C20 C21 H21 119.4 . . ?
C22 C21 H21 119.4 . . ?
C23 C22 C21 118.6(17) . . ?
C23 C22 H22 120.7 . . ?
C21 C22 H22 120.7 . . ?
C22 C23 C24 119.8(16) . . ?
C22 C23 H23 120.1 . . ?
C24 C23 H23 120.1 . . ?
C19 C24 C23 120.7(17) . . ?
C19 C24 C25 109.6(14) . . ?
C23 C24 C25 129.7(14) . . ?
C24 C25 C26 102.3(12) . . ?
C24 C25 H25A 111.3 . . ?
C26 C25 H25A 111.3 . . ?
C24 C25 H25B 111.3 . . ?
C26 C25 H25B 111.3 . . ?
H25A C25 H25B 109.2 . . ?
C18 C26 C27 120.8(15) . . ?
C18 C26 C25 108.9(14) . . ?
C27 C26 C25 130.1(15) . . ?
C15 C27 C26 120.5(14) . . ?
C15 C27 H27 119.7 . . ?
C26 C27 H27 119.7 . . ?
N3 C28 C29 122.0(13) . . ?
N3 C28 H28 119.0 . . ?
C29 C28 H28 119.0 . . ?
C30 C29 C28 119.8(14) . . ?
C30 C29 H29 120.1 . . ?
C28 C29 H29 120.1 . . ?
C29 C30 C31 119.5(13) . . ?
C29 C30 C33 120.4(14) . . ?
C31 C30 C33 120.1(15) . . ?
C30 C31 C32 117.3(13) . . ?
C30 C31 H31 121.4 . . ?
C32 C31 H31 121.4 . . ?
N3 C32 C31 124.0(12) . . ?
N3 C32 H32 118.0 . . ?
C31 C32 H32 118.0 . . ?
N4 C33 C30 121.8(17) . . ?
N4 C33 H33 119.1 . . ?
C30 C33 H33 119.1 . . ?
C46 C34 C35 119.9(15) . . ?
C46 C34 N4 118.9(15) . . ?
C35 C34 N4 121.1(16) . . ?
C36 C35 C34 119.2(16) . . ?
C36 C35 H35 120.4 . . ?
C34 C35 H35 120.4 . . ?
C35 C36 C37 121.6(15) . . ?
C35 C36 H36 119.2 . . ?
C37 C36 H36 119.2 . . ?
C45 C37 C36 116.7(14) . . ?
C45 C37 C38 109.0(13) . . ?
C36 C37 C38 134.3(14) . . ?
C43 C38 C39 119.9(16) . . ?
C43 C38 C37 108.7(13) . . ?
C39 C38 C37 131.4(16) . . ?
C40 C39 C38 120.8(17) . . ?
C40 C39 H39 119.6 . . ?
C38 C39 H39 119.6 . . ?
C39 C40 C41 122.0(17) . . ?
C39 C40 H40 119.0 . . ?
C41 C40 H40 119.0 . . ?
C40 C41 C42 115.6(17) . . ?
C40 C41 H41 122.2 . . ?
C42 C41 H41 122.2 . . ?
C43 C42 C41 122.3(18) . . ?
C43 C42 H42 118.8 . . ?
C41 C42 H42 118.8 . . ?
C42 C43 C38 119.3(17) . . ?
C42 C43 C44 130.5(18) . . ?
C38 C43 C44 110.2(15) . . ?
C43 C44 C45 102.8(13) . . ?
C43 C44 H44A 111.2 . . ?
C45 C44 H44A 111.2 . . ?
C43 C44 H44B 111.2 . . ?
C45 C44 H44B 111.2 . . ?
H44A C44 H44B 109.1 . . ?
C37 C45 C46 122.6(14) . . ?
C37 C45 C44 109.3(13) . . ?
C46 C45 C44 128.1(14) . . ?
C34 C46 C45 119.8(17) . . ?
C34 C46 H46 120.1 . . ?
C45 C46 H46 120.1 . . ?
N5 C47 C48 123(2) . . ?
N5 C47 H47 118.5 . . ?
C48 C47 H47 118.5 . . ?
C47 C48 C49 118(2) . . ?
C47 C48 H48 120.8 . . ?
C49 C48 H48 120.8 . . ?
C50 C49 C48 119(2) . . ?
C50 C49 C52 121(2) . . ?
C48 C49 C52 119.6(19) . . ?
C49 C50 C51 118(2) . . ?
C49 C50 H50 120.9 . . ?
C51 C50 H50 120.9 . . ?
C50 C51 N5 123.2(19) . . ?
C50 C51 H51 118.4 . . ?
N5 C51 H51 118.4 . . ?
N6 C52 C49 121(2) . . ?
N6 C52 H52 119.6 . . ?
C49 C52 H52 119.6 . . ?
C65 C53 C54 122.4(15) . . ?
C65 C53 N6 114.1(17) . . ?
C54 C53 N6 123.5(17) . . ?
C55 C54 C53 117.4(15) . . ?
C55 C54 H54 121.3 . . ?
C53 C54 H54 121.3 . . ?
C56 C55 C54 120.6(16) . . ?
C56 C55 H55 119.7 . . ?
C54 C55 H55 119.7 . . ?
C55 C56 C64 119.9(17) . . ?
C55 C56 C57 130.6(16) . . ?
C64 C56 C57 109.4(15) . . ?
C58 C57 C62 121.9(17) . . ?
C58 C57 C56 131.6(18) . . ?
C62 C57 C56 106.3(17) . . ?
C57 C58 C59 116.8(17) . . ?
C57 C58 H58 121.6 . . ?
C59 C58 H58 121.6 . . ?
C60 C59 C58 122.5(18) . . ?
C60 C59 H59 118.7 . . ?
C58 C59 H59 118.7 . . ?
C59 C60 C61 120.3(19) . . ?
C59 C60 H60 119.8 . . ?
C61 C60 H60 119.8 . . ?
C60 C61 C62 118.6(17) . . ?
C60 C61 H61 120.7 . . ?
C62 C61 H61 120.7 . . ?
C61 C62 C57 119.5(16) . . ?
C61 C62 C63 128.4(16) . . ?
C57 C62 C63 112.1(15) . . ?
C64 C63 C62 100.8(14) . . ?
C64 C63 H63A 111.6 . . ?
C62 C63 H63A 111.6 . . ?
C64 C63 H63B 111.6 . . ?
C62 C63 H63B 111.6 . . ?
H63A C63 H63B 109.4 . . ?
C65 C64 C56 119.7(16) . . ?
C65 C64 C63 128.7(17) . . ?
C56 C64 C63 111.5(16) . . ?
C53 C65 C64 119.3(17) . . ?
C53 C65 H65 120.3 . . ?
C64 C65 H65 120.3 . . ?
C13 N1 C9 117.3(11) . . ?
C13 N1 Cd2 121.7(8) . . ?
C9 N1 Cd2 121.0(8) . . ?
C14 N2 C15 120.7(14) . . ?
C28 N3 C32 117.5(11) . . ?
C28 N3 Cd1 119.9(8) . . ?
C32 N3 Cd1 122.7(9) . . ?
C33 N4 C34 123.6(15) . . ?
C47 N5 C51 117(2) . . ?
C52 N6 C53 120.1(19) . . ?
C1 O1 Cd2 92.7(8) . . ?
C1 O2 Cd2 89.3(7) . . ?
C5 O3 Cd1 90.5(7) . . ?
C5 O4 Cd1 90.9(7) . . ?

loop_
_geom_bond_atom_site_label_1
_geom_bond_atom_site_label_2
_geom_bond_distance
_geom_bond_site_symmetry_2
_geom_bond_publ_flag
Cd1 O2W 2.257(12) . ?
Cd1 N3 2.377(10) 2_656 ?
Cd1 N3 2.377(10) . ?
Cd1 O4 2.396(8) . ?
Cd1 O4 2.396(8) 2_656 ?
Cd1 O3 2.409(8) . ?
Cd1 O3 2.409(8) 2_656 ?
Cd1 C5 2.719(11) . ?
Cd1 C5 2.719(11) 2_656 ?
Cd2 O1W 2.277(12) . ?
Cd2 O1 2.378(8) 2_656 ?
Cd2 O1 2.378(8) . ?
Cd2 N1 2.381(10) 2_656 ?
Cd2 N1 2.381(10) . ?
Cd2 O2 2.457(8) . ?
Cd2 O2 2.457(8) 2_656 ?
Cd2 C1 2.738(12) . ?
Cd2 C1 2.738(12) 2_656 ?
C1 O2 1.235(15) . ?
C1 O1 1.250(15) . ?
C1 C2 1.514(16) . ?
C2 C4 1.387(17) . ?
C2 C3 1.486(15) . ?
C3 C4 1.367(16) 5_657 ?
C3 H3 0.9300 . ?
C4 H4 0.9300 . ?
C5 O3 1.240(14) . ?
C5 O4 1.245(15) . ?
C5 C6 1.518(16) . ?
C6 C8 1.370(17) 5_666 ?
C6 C7 1.501(15) . ?
C7 C8 1.362(16) . ?
C7 H7 0.9300 . ?
C8 H8 0.9300 . ?
C9 N1 1.319(16) . ?
C9 C10 1.347(18) . ?
C9 H9 0.9300 . ?
C10 C11 1.37(2) . ?
C10 H10 0.9300 . ?
C11 C12 1.40(2) . ?
C11 C14 1.44(2) . ?
C12 C13 1.370(18) . ?
C12 H12 0.9300 . ?
C13 N1 1.314(16) . ?
C13 H13 0.9300 . ?
C14 N2 1.246(19) . ?
C14 H14 0.9300 . ?
C15 C27 1.38(2) . ?
C15 C16 1.40(2) . ?
C15 N2 1.417(19) . ?
C16 C17 1.36(2) . ?
C16 H16 0.9300 . ?
C17 C18 1.40(2) . ?
C17 H17 0.9300 . ?
C18 C26 1.38(2) . ?
C18 C19 1.48(2) . ?
C19 C24 1.36(2) . ?
C19 C20 1.41(2) . ?
C20 C21 1.40(2) . ?
C20 H20 0.9300 . ?
C21 C22 1.41(2) . ?
C21 H21 0.9300 . ?
C22 C23 1.38(2) . ?
C22 H22 0.9300 . ?
C23 C24 1.44(2) . ?
C23 H23 0.9300 . ?
C24 C25 1.54(2) . ?
C25 C26 1.54(2) . ?
C25 H25A 0.9700 . ?
C25 H25B 0.9700 . ?
C26 C27 1.40(2) . ?
C27 H27 0.9300 . ?
C28 N3 1.325(16) . ?
C28 C29 1.386(19) . ?
C28 H28 0.9300 . ?
C29 C30 1.36(2) . ?
C29 H29 0.9300 . ?
C30 C31 1.36(2) . ?
C30 C33 1.49(2) . ?
C31 C32 1.396(19) . ?
C31 H31 0.9300 . ?
C32 N3 1.325(16) . ?
C32 H32 0.9300 . ?
C33 N4 1.26(2) . ?
C33 H33 0.9300 . ?
C34 C46 1.35(2) . ?
C34 C35 1.41(2) . ?
C34 N4 1.418(19) . ?
C35 C36 1.39(2) . ?
C35 H35 0.9300 . ?
C36 C37 1.41(2) . ?
C36 H36 0.9300 . ?
C37 C45 1.37(2) . ?
C37 C38 1.47(2) . ?
C38 C43 1.37(2) . ?
C38 C39 1.40(2) . ?
C39 C40 1.34(2) . ?
C39 H39 0.9300 . ?
C40 C41 1.41(3) . ?
C40 H40 0.9300 . ?
C41 C42 1.43(3) . ?
C41 H41 0.9300 . ?
C42 C43 1.36(2) . ?
C42 H42 0.9300 . ?
C43 C44 1.49(2) . ?
C44 C45 1.53(2) . ?
C44 H44A 0.9700 . ?
C44 H44B 0.9700 . ?
C45 C46 1.41(2) . ?
C46 H46 0.9300 . ?
C47 N5 1.31(3) . ?
C47 C48 1.37(3) . ?
C47 H47 0.9300 . ?
C48 C49 1.41(3) . ?
C48 H48 0.9300 . ?
C49 C50 1.36(3) . ?
C49 C52 1.48(3) . ?
C50 C51 1.36(3) . ?
C50 H50 0.9300 . ?
C51 N5 1.37(3) . ?
C51 H51 0.9300 . ?
C52 N6 1.22(2) . ?
C52 H52 0.9300 . ?
C53 C65 1.35(2) . ?
C53 C54 1.40(2) . ?
C53 N6 1.42(2) . ?
C54 C55 1.37(2) . ?
C54 H54 0.9300 . ?
C55 C56 1.37(2) . ?
C55 H55 0.9300 . ?
C56 C64 1.39(2) . ?
C56 C57 1.44(2) . ?
C57 C58 1.36(2) . ?
C57 C62 1.41(2) . ?
C58 C59 1.42(2) . ?
C58 H58 0.9300 . ?
C59 C60 1.35(2) . ?
C59 H59 0.9300 . ?
C60 C61 1.39(2) . ?
C60 H60 0.9300 . ?
C61 C62 1.40(2) . ?
C61 H61 0.9300 . ?
C62 C63 1.50(2) . ?
C63 C64 1.48(2) . ?
C63 H63A 0.9700 . ?
C63 H63B 0.9700 . ?
C64 C65 1.38(2) . ?
C65 H65 0.9300 . ?
